data_4035219
loop_
_publ_author_name
'Ghosh, Tubai'
'Maity, Pintu'
'Ranu, Brindaban C.'

_publ_section_title
;
 Cu(OAc)<sub>2</sub>-Promoted Ortho C(sp<sup>2</sup>)-H Amidation of
 8-Aminoquinoline Benzamide with Acyl Azide: Selective Formation of Aroyl
 or Acetyl Amide Based on Catalyst Loading.
;
_journal_issue 19
_journal_name_full 'The Journal of organic chemistry'
_journal_page_first 11758
_journal_page_last 11767
_journal_paper_doi 10.1021/acs.joc.8b01654
_journal_volume 83
_journal_year 2018
_chemical_formula_moiety 'C16 H13 N3 O2 S'
_chemical_formula_sum 'C16 H13 N3 O2 S'
_chemical_formula_weight 311.35
_space_group_crystal_system triclinic
_space_group_IT_number 2
_space_group_name_Hall '-P 1'
_space_group_name_H-M_alt 'P -1'
_atom_sites_solution_hydrogens geom
_atom_sites_solution_primary dual
_audit_creation_date 2018-06-14
_audit_creation_method
;
Olex2 1.2
(compiled 2018.05.29 svn.r3508 for OlexSys, GUI svn.r5506)
;
_cell_angle_alpha 88.210(4)
_cell_angle_beta 86.511(4)
_cell_angle_gamma 79.953(4)
_cell_formula_units_Z 2
_cell_length_a 7.2860(8)
_cell_length_b 8.3926(10)
_cell_length_c 12.1427(13)
_cell_measurement_reflns_used 3009
_cell_measurement_temperature 132(2)
_cell_measurement_theta_max 24.98
_cell_measurement_theta_min 2.47
_cell_volume 729.61(14)
_computing_cell_refinement 'SAINT V8.38A (?, 2016)'
_computing_data_reduction 'SAINT V8.38A (?, 2016)'
_computing_molecular_graphics 'Olex2 (Dolomanov et al., 2009)'
_computing_publication_material 'Olex2 (Dolomanov et al., 2009)'
_computing_structure_refinement 'ShelXL (Sheldrick, 2015)'
_computing_structure_solution 'ShelXT (Sheldrick, 2015)'
_diffrn_ambient_temperature 132.55
_diffrn_measured_fraction_theta_full 0.989
_diffrn_measured_fraction_theta_max 0.989
_diffrn_measurement_device_type 'Bruker APEX-II CCD'
_diffrn_measurement_method '\f and \w scans'
_diffrn_radiation_type MoK\a
_diffrn_radiation_wavelength 0.71073
_diffrn_reflns_av_R_equivalents 0.0463
_diffrn_reflns_av_unetI/netI 0.0510
_diffrn_reflns_Laue_measured_fraction_full 0.989
_diffrn_reflns_Laue_measured_fraction_max 0.989
_diffrn_reflns_limit_h_max 8
_diffrn_reflns_limit_h_min -8
_diffrn_reflns_limit_k_max 9
_diffrn_reflns_limit_k_min -9
_diffrn_reflns_limit_l_max 14
_diffrn_reflns_limit_l_min -14
_diffrn_reflns_number 7575
_diffrn_reflns_point_group_measured_fraction_full 0.989
_diffrn_reflns_point_group_measured_fraction_max 0.989
_diffrn_reflns_theta_full 25.015
_diffrn_reflns_theta_max 25.015
_diffrn_reflns_theta_min 2.955
_diffrn_standards_number 0
_exptl_absorpt_coefficient_mu 0.232
_exptl_absorpt_correction_T_max 0.7452
_exptl_absorpt_correction_T_min 0.6087
_exptl_absorpt_correction_type multi-scan
_exptl_absorpt_process_details
;
SADABS-2016/2 (Bruker,2016/2) was used for absorption correction.
wR2(int) was 0.1242 before and 0.0620 after correction.
The Ratio of minimum to maximum transmission is 0.8168.
The \l/2 correction factor is Not present.
;
_exptl_crystal_density_diffrn 1.417
_exptl_crystal_F_000 324
_refine_diff_density_max 0.191
_refine_diff_density_min -0.197
_refine_diff_density_rms 0.036
_refine_ls_extinction_method none
_refine_ls_goodness_of_fit_ref 1.023
_refine_ls_hydrogen_treatment constr
_refine_ls_matrix_type full
_refine_ls_number_parameters 200
_refine_ls_number_reflns 2538
_refine_ls_number_restraints 0
_refine_ls_restrained_S_all 1.023
_refine_ls_R_factor_all 0.0576
_refine_ls_R_factor_gt 0.0420
_refine_ls_shift/su_max 0.000
_refine_ls_shift/su_mean 0.000
_refine_ls_structure_factor_coef Fsqd
_refine_ls_weighting_details 'w=1/[\s^2^(Fo^2^)+(0.0443P)^2^+0.1916P] where P=(Fo^2^+2Fc^2^)/3'
_refine_ls_weighting_scheme calc
_refine_ls_wR_factor_gt 0.1020
_refine_ls_wR_factor_ref 0.1115
_reflns_Friedel_coverage 0.000
_reflns_number_gt 1994
_reflns_number_total 2538
_reflns_threshold_expression 'I > 2\s(I)'
_cod_data_source_file jo8b01654_si_003.cif
_cod_data_source_block mo_broc250917_0m
_cod_database_code 4035219
_shelx_shelxl_version_number 2018/3
_shelx_space_group_comment
;
The symmetry employed for this shelxl refinement is uniquely defined
by the following loop, which should always be used as a source of
symmetry information in preference to the above space-group names.
They are only intended as comments.
;
_olex2_refinement_description
;
1. Fixed Uiso
 At 1.2 times of:
  All C(H) groups, All N(H) groups
 At 1.5 times of:
  All C(H,H,H) groups
2.a Aromatic/amide H refined with riding coordinates:
 N003(H003), N005(H005), C00B(H00B), C00C(H00C), C00E(H00E), C00G(H00G),
 C00H(H00H), C00I(H00I), C00J(H00J), C00K(H00K)
2.b Idealised Me refined as rotating group:
 C00M(H00A,H00D,H00F)
;
_olex2_submission_special_instructions 'No special instructions were received'

loop_
_space_group_symop_operation_xyz
'x, y, z'
'-x, -y, -z'

loop_
_atom_site_label
_atom_site_type_symbol
_atom_site_fract_x
_atom_site_fract_y
_atom_site_fract_z
_atom_site_U_iso_or_equiv
_atom_site_adp_type
_atom_site_occupancy
_atom_site_site_symmetry_order
_atom_site_calc_flag
_atom_site_refinement_flags_posn
S001 S 0.87980(7) 0.35009(8) 0.27709(5) 0.0569(2) Uani 1 1 d .
O002 O 0.33503(18) 0.49058(19) 0.30932(12) 0.0551(4) Uani 1 1 d .
O006 O 0.5894(3) 0.7614(3) -0.02341(15) 0.0908(7) Uani 1 1 d .
N003 N 0.5314(2) 0.3273(2) 0.41907(13) 0.0432(4) Uani 1 1 d .
H003 H 0.650468 0.289467 0.426702 0.052 Uiso 1 1 calc R
N004 N 0.6881(2) 0.1183(2) 0.56546(15) 0.0466(4) Uani 1 1 d .
N005 N 0.4868(2) 0.6378(2) 0.13050(14) 0.0499(5) Uani 1 1 d .
H005 H 0.385674 0.628811 0.171995 0.060 Uiso 1 1 calc R
C00A C 0.6551(3) 0.4450(3) 0.25572(16) 0.0430(5) Uani 1 1 d .
C00B C 0.2212(3) 0.3297(3) 0.51247(17) 0.0491(5) Uani 1 1 d .
H00B H 0.161117 0.404887 0.460367 0.059 Uiso 1 1 calc R
C00C C 0.1985(3) 0.1631(3) 0.67609(19) 0.0557(6) Uani 1 1 d .
H00C H 0.124371 0.124861 0.734819 0.067 Uiso 1 1 calc R
C00D C 0.6524(3) 0.5469(3) 0.16418(16) 0.0449(5) Uani 1 1 d .
C00E C 0.1162(3) 0.2705(3) 0.60044(19) 0.0567(6) Uani 1 1 d .
H00E H -0.014965 0.306369 0.607139 0.068 Uiso 1 1 calc R
C00F C 0.3927(3) 0.1076(3) 0.66844(17) 0.0466(5) Uani 1 1 d .
C00G C 0.9665(3) 0.4474(3) 0.16626(19) 0.0618(7) Uani 1 1 d .
H00G H 1.095284 0.432407 0.143509 0.074 Uiso 1 1 calc R
C00H C 0.4902(4) -0.0040(3) 0.74224(18) 0.0566(6) Uani 1 1 d .
H00H H 0.424624 -0.045914 0.803394 0.068 Uiso 1 1 calc R
C00I C 0.7702(3) 0.0119(3) 0.63655(19) 0.0551(6) Uani 1 1 d .
H00I H 0.900994 -0.023736 0.625948 0.066 Uiso 1 1 calc R
C00J C 0.8334(3) 0.5478(3) 0.11414(18) 0.0560(6) Uani 1 1 d .
H00J H 0.857713 0.612044 0.050937 0.067 Uiso 1 1 calc R
C00K C 0.6768(4) -0.0518(3) 0.7265(2) 0.0613(6) Uani 1 1 d .
H00K H 0.743081 -0.127586 0.775989 0.074 Uiso 1 1 calc R
C00L C 0.4620(3) 0.7393(3) 0.04104(19) 0.0582(6) Uani 1 1 d .
C00M C 0.2648(4) 0.8232(3) 0.0284(2) 0.0720(7) Uani 1 1 d .
H00A H 0.219102 0.788495 -0.039612 0.108 Uiso 1 1 calc GR
H00D H 0.260743 0.940598 0.024866 0.108 Uiso 1 1 calc GR
H00F H 0.185612 0.795405 0.091760 0.108 Uiso 1 1 calc GR
C007 C 0.4940(3) 0.4234(2) 0.32893(16) 0.0411(5) Uani 1 1 d .
C008 C 0.4101(3) 0.2788(2) 0.50200(16) 0.0387(5) Uani 1 1 d .
C009 C 0.5004(3) 0.1658(2) 0.58042(16) 0.0400(5) Uani 1 1 d .

loop_
_atom_site_aniso_label
_atom_site_aniso_U_11
_atom_site_aniso_U_22
_atom_site_aniso_U_33
_atom_site_aniso_U_23
_atom_site_aniso_U_13
_atom_site_aniso_U_12
S001 0.0394(3) 0.0747(5) 0.0519(4) 0.0085(3) 0.0018(2) 0.0003(3)
O002 0.0389(8) 0.0659(11) 0.0565(9) 0.0189(8) -0.0009(7) -0.0025(7)
O006 0.0807(13) 0.1152(17) 0.0689(12) 0.0444(11) 0.0090(10) -0.0090(12)
N003 0.0323(9) 0.0518(11) 0.0445(10) 0.0087(8) 0.0001(7) -0.0068(8)
N004 0.0432(10) 0.0426(10) 0.0542(11) 0.0047(8) -0.0072(8) -0.0072(8)
N005 0.0481(10) 0.0577(12) 0.0424(10) 0.0108(8) -0.0008(8) -0.0074(9)
C00A 0.0374(11) 0.0489(13) 0.0414(11) 0.0011(9) -0.0002(8) -0.0049(9)
C00B 0.0425(12) 0.0541(14) 0.0502(13) 0.0051(10) -0.0021(10) -0.0081(10)
C00C 0.0568(14) 0.0589(15) 0.0528(13) 0.0019(11) 0.0108(11) -0.0194(11)
C00D 0.0468(12) 0.0496(13) 0.0381(11) 0.0013(9) 0.0004(9) -0.0089(10)
C00E 0.0418(12) 0.0629(16) 0.0647(15) 0.0019(12) 0.0076(11) -0.0116(11)
C00F 0.0554(13) 0.0446(13) 0.0424(11) -0.0024(9) 0.0002(10) -0.0163(10)
C00G 0.0433(12) 0.0859(19) 0.0535(14) 0.0014(13) 0.0086(10) -0.0084(12)
C00H 0.0781(17) 0.0501(14) 0.0441(13) 0.0076(10) -0.0026(11) -0.0197(12)
C00I 0.0545(13) 0.0452(14) 0.0647(15) 0.0057(11) -0.0152(11) -0.0033(11)
C00J 0.0504(13) 0.0719(17) 0.0448(12) 0.0042(11) 0.0081(10) -0.0124(12)
C00K 0.0763(17) 0.0500(15) 0.0573(15) 0.0121(11) -0.0187(12) -0.0071(12)
C00L 0.0679(16) 0.0582(16) 0.0479(13) 0.0104(11) -0.0057(12) -0.0108(12)
C00M 0.0795(17) 0.0727(19) 0.0614(16) 0.0154(13) -0.0167(13) -0.0050(14)
C007 0.0371(11) 0.0436(12) 0.0423(11) 0.0031(9) -0.0026(9) -0.0069(9)
C008 0.0382(10) 0.0386(12) 0.0408(11) 0.0007(9) -0.0009(8) -0.0111(8)
C009 0.0442(11) 0.0373(11) 0.0403(11) -0.0016(9) -0.0041(9) -0.0113(9)

loop_
_atom_type_symbol
_atom_type_description
_atom_type_scat_dispersion_real
_atom_type_scat_dispersion_imag
_atom_type_scat_source
C C 0.0033 0.0016 'International Tables Vol C Tables 4.2.6.8 and 6.1.1.4'
H H 0.0000 0.0000 'International Tables Vol C Tables 4.2.6.8 and 6.1.1.4'
N N 0.0061 0.0033 'International Tables Vol C Tables 4.2.6.8 and 6.1.1.4'
O O 0.0106 0.0060 'International Tables Vol C Tables 4.2.6.8 and 6.1.1.4'
S S 0.1246 0.1234 'International Tables Vol C Tables 4.2.6.8 and 6.1.1.4'

loop_
_geom_angle_atom_site_label_1
_geom_angle_atom_site_label_2
_geom_angle_atom_site_label_3
_geom_angle
C00G S001 C00A 91.87(11)
C007 N003 C008 129.99(16)
C00I N004 C009 117.39(19)
C00L N005 C00D 127.81(19)
C00D C00A S001 110.50(15)
C00D C00A C007 125.99(18)
C007 C00A S001 123.46(15)
C008 C00B C00E 119.8(2)
C00E C00C C00F 120.7(2)
N005 C00D C00J 126.29(19)
C00A C00D N005 121.27(18)
C00A C00D C00J 112.43(19)
C00C C00E C00B 121.3(2)
C00C C00F C009 118.7(2)
C00H C00F C00C 124.8(2)
C00H C00F C009 116.4(2)
C00J C00G S001 112.82(17)
C00K C00H C00F 120.3(2)
N004 C00I C00K 123.9(2)
C00G C00J C00D 112.4(2)
C00H C00K C00I 118.9(2)
O006 C00L N005 122.8(2)
O006 C00L C00M 122.4(2)
N005 C00L C00M 114.9(2)
O002 C007 N003 122.62(18)
O002 C007 C00A 121.45(18)
N003 C007 C00A 115.93(16)
N003 C008 C009 113.95(17)
C00B C008 N003 125.99(19)
C00B C008 C009 120.05(19)
N004 C009 C00F 123.06(19)
N004 C009 C008 117.57(18)
C00F C009 C008 119.36(18)

loop_
_geom_bond_atom_site_label_1
_geom_bond_atom_site_label_2
_geom_bond_distance
S001 C00A 1.7222(19)
S001 C00G 1.698(2)
O002 C007 1.230(2)
O006 C00L 1.213(3)
N003 C007 1.352(3)
N003 C008 1.397(2)
N004 C00I 1.314(3)
N004 C009 1.359(2)
N005 C00D 1.387(3)
N005 C00L 1.360(3)
C00A C00D 1.380(3)
C00A C007 1.462(3)
C00B C00E 1.405(3)
C00B C008 1.367(3)
C00C C00E 1.358(3)
C00C C00F 1.409(3)
C00D C00J 1.419(3)
C00F C00H 1.406(3)
C00F C009 1.413(3)
C00G C00J 1.344(3)
C00H C00K 1.352(3)
C00I C00K 1.394(3)
C00L C00M 1.500(3)
C008 C009 1.429(3)
